data_7201155
loop_
_publ_author_name
'Nauha, Elisa'
'Saxell, Heidi'
'Nissinen, Maija'
'Kolehmainen, Erkki'
'Sch\"afer, Ansgar'
'Schlecker, Rainer'

_publ_section_title
;
 Polymorphism and versatile solvate formation of thiophanate-methyl
;
_journal_issue 11
_journal_name_full CrystEngComm
_journal_page_first 2536
_journal_paper_doi 10.1039/b905511h
_journal_volume 11
_journal_year 2009
_chemical_formula_moiety '3(C12 H14 N4 O4 S2), 2.5(C2 H3 N), H2 O'
_chemical_formula_sum 'C41 H51.5 N14.5 O13 S6'
_chemical_formula_weight 1147.83
_chemical_name_common 'thiophanate-methyl,acetonitrile monohydrate'
_chemical_name_systematic
;
?
;
_space_group_IT_number 2
_symmetry_cell_setting triclinic
_symmetry_space_group_name_Hall '-P 1'
_symmetry_space_group_name_H-M 'P -1'
_atom_sites_solution_hydrogens geom
_atom_sites_solution_primary direct
_atom_sites_solution_secondary difmap
_audit_creation_method SHELXL-97
_cell_angle_alpha 74.62(3)
_cell_angle_beta 85.49(3)
_cell_angle_gamma 77.97(3)
_cell_formula_units_Z 2
_cell_length_a 10.641(2)
_cell_length_b 13.751(3)
_cell_length_c 20.181(4)
_cell_measurement_temperature 173(2)
_cell_volume 2783.8(11)
_computing_cell_refinement Denzo
_computing_data_collection 'Collect (Bruker AXS, 2004)'
_computing_data_reduction Denzo
_computing_structure_refinement 'SHELXL-97 (Sheldrick, 1997)'
_computing_structure_solution 'SHELXS-97 (Sheldrick, 1990)'
_diffrn_ambient_temperature 173(2)
_diffrn_measured_fraction_theta_full 0.953
_diffrn_measured_fraction_theta_max 0.953
_diffrn_measurement_device_type 'Nonius Kappa CCD Apex II detector'
_diffrn_measurement_method 'psi and omega scan'
_diffrn_radiation_monochromator graphite
_diffrn_radiation_source 'fine-focus sealed tube'
_diffrn_radiation_type CuK\a
_diffrn_radiation_wavelength 1.54178
_diffrn_reflns_av_R_equivalents 0.0000
_diffrn_reflns_av_sigmaI/netI 0.0554
_diffrn_reflns_limit_h_max 12
_diffrn_reflns_limit_h_min 0
_diffrn_reflns_limit_k_max 16
_diffrn_reflns_limit_k_min -15
_diffrn_reflns_limit_l_max 23
_diffrn_reflns_limit_l_min -23
_diffrn_reflns_number 9429
_diffrn_reflns_theta_full 66.81
_diffrn_reflns_theta_max 66.81
_diffrn_reflns_theta_min 3.40
_exptl_absorpt_coefficient_mu 2.874
_exptl_absorpt_correction_T_max 0.8696
_exptl_absorpt_correction_T_min 0.6724
_exptl_absorpt_correction_type empirical
_exptl_absorpt_process_details
;
Denzo (Otwinowski, Borek, Majewski & Minor,2003)
;
_exptl_crystal_colour colorless
_exptl_crystal_density_diffrn 1.369
_exptl_crystal_density_method 'not measured'
_exptl_crystal_description needle
_exptl_crystal_F_000 1198
_exptl_crystal_size_max 0.15
_exptl_crystal_size_mid 0.10
_exptl_crystal_size_min 0.05
_refine_diff_density_max 0.559
_refine_diff_density_min -0.512
_refine_diff_density_rms 0.084
_refine_ls_extinction_method none
_refine_ls_goodness_of_fit_ref 1.065
_refine_ls_hydrogen_treatment mixed
_refine_ls_matrix_type full
_refine_ls_number_parameters 730
_refine_ls_number_reflns 9429
_refine_ls_number_restraints 12
_refine_ls_restrained_S_all 1.064
_refine_ls_R_factor_all 0.1099
_refine_ls_R_factor_gt 0.0725
_refine_ls_shift/su_max 0.000
_refine_ls_shift/su_mean 0.000
_refine_ls_structure_factor_coef Fsqd
_refine_ls_weighting_details 'calc w=1/[\s^2^(Fo^2^)+(0.0854P)^2^+6.7133P] where P=(Fo^2^+2Fc^2^)/3'
_refine_ls_weighting_scheme calc
_refine_ls_wR_factor_gt 0.1745
_refine_ls_wR_factor_ref 0.2014
_reflns_number_gt 6642
_reflns_number_total 9429
_reflns_threshold_expression >2sigma(I)
_cod_data_source_file b905511h.txt
_cod_data_source_block TM_MeCN_H2O
_cod_original_cell_volume 2783.7(10)
_cod_original_sg_symbol_H-M P-1
_cod_original_formula_sum 'C41 H51.50 N14.50 O13 S6'
_cod_database_code 7201155

loop_
_symmetry_equiv_pos_as_xyz
'x, y, z'
'-x, -y, -z'

loop_
_atom_site_label
_atom_site_type_symbol
_atom_site_fract_x
_atom_site_fract_y
_atom_site_fract_z
_atom_site_U_iso_or_equiv
_atom_site_adp_type
_atom_site_occupancy
_atom_site_symmetry_multiplicity
_atom_site_calc_flag
_atom_site_refinement_flags
_atom_site_disorder_assembly
_atom_site_disorder_group
S1 S -0.05105(12) 0.86433(11) 0.36474(7) 0.0444(3) Uani 1 1 d . . .
S2 S 0.41370(18) 0.72433(14) 0.48997(9) 0.0739(5) Uani 1 1 d . . .
O1 O 0.3439(3) 0.7305(3) 0.2873(2) 0.0552(11) Uani 1 1 d . . .
O2 O 0.2267(3) 0.6434(3) 0.24388(19) 0.0461(9) Uani 1 1 d . . .
O3 O 0.0197(7) 0.6497(5) 0.5488(3) 0.0993(18) Uani 1 1 d . . .
O4 O 0.1371(8) 0.4881(4) 0.5788(3) 0.115(2) Uani 1 1 d . . .
N1 N 0.1236(4) 0.7569(3) 0.2989(2) 0.0371(9) Uani 1 1 d D . .
H1N H 0.054(3) 0.739(4) 0.286(3) 0.045 Uiso 1 1 d D . .
N2 N 0.2003(4) 0.8573(3) 0.3553(2) 0.0368(9) Uani 1 1 d D . .
H2N H 0.280(3) 0.827(4) 0.344(3) 0.044 Uiso 1 1 d D . .
N3 N 0.1622(5) 0.7928(4) 0.5000(2) 0.0504(11) Uani 1 1 d D . .
H3N H 0.080(3) 0.786(5) 0.513(3) 0.061 Uiso 1 1 d D . .
N4 N 0.2399(7) 0.6178(4) 0.5407(3) 0.0794(17) Uani 1 1 d D . .
H4N H 0.308(5) 0.564(4) 0.556(4) 0.095 Uiso 1 1 d D . .
C1 C 0.3434(6) 0.5907(5) 0.2169(4) 0.0639(18) Uani 1 1 d . . .
H1A H 0.3762 0.6385 0.1775 0.096 Uiso 1 1 calc R . .
H1B H 0.3250 0.5327 0.2022 0.096 Uiso 1 1 calc R . .
H1C H 0.4079 0.5652 0.2527 0.096 Uiso 1 1 calc R . .
C2 C 0.2420(5) 0.7117(4) 0.2773(3) 0.0420(12) Uani 1 1 d . . .
C3 C 0.0998(4) 0.8262(4) 0.3387(2) 0.0347(11) Uani 1 1 d . . .
C4 C 0.1883(4) 0.9289(4) 0.3970(2) 0.0355(11) Uani 1 1 d . . .
C5 C 0.1942(5) 1.0300(4) 0.3661(3) 0.0417(12) Uani 1 1 d . . .
H5 H 0.2046 1.0521 0.3175 0.050 Uiso 1 1 calc R . .
C6 C 0.1849(5) 1.0997(4) 0.4058(3) 0.0488(13) Uani 1 1 d . . .
H6 H 0.1897 1.1693 0.3846 0.059 Uiso 1 1 calc R . .
C7 C 0.1688(5) 1.0677(4) 0.4759(3) 0.0452(13) Uani 1 1 d . . .
H7 H 0.1625 1.1154 0.5031 0.054 Uiso 1 1 calc R . .
C8 C 0.1616(5) 0.9669(4) 0.5070(3) 0.0423(12) Uani 1 1 d . . .
H8 H 0.1490 0.9453 0.5554 0.051 Uiso 1 1 calc R . .
C9 C 0.1730(5) 0.8966(4) 0.4672(3) 0.0390(11) Uani 1 1 d . . .
C10 C 0.2677(7) 0.7123(5) 0.5099(3) 0.0623(18) Uani 1 1 d . . .
C11 C 0.1250(11) 0.5924(7) 0.5540(4) 0.088(2) Uani 1 1 d . . .
C12 C 0.0160(13) 0.4500(8) 0.5976(5) 0.139(5) Uani 1 1 d . . .
H12A H -0.0105 0.4538 0.6446 0.208 Uiso 1 1 calc R . .
H12B H 0.0291 0.3785 0.5948 0.208 Uiso 1 1 calc R . .
H12C H -0.0510 0.4925 0.5658 0.208 Uiso 1 1 calc R . .
S3 S 0.86423(12) 0.72311(12) 0.21978(7) 0.0490(4) Uani 1 1 d . . .
S4 S 0.22925(11) 0.89017(10) 0.11975(8) 0.0450(3) Uani 1 1 d . . .
O5 O 0.4901(3) 0.8842(3) 0.30497(19) 0.0479(9) Uani 1 1 d . . .
O6 O 0.6287(3) 0.8907(3) 0.38209(18) 0.0455(9) Uani 1 1 d . . .
O7 O 0.4892(3) 1.0850(3) 0.1714(2) 0.0462(9) Uani 1 1 d . . .
O8 O 0.3003(3) 1.1589(2) 0.21189(17) 0.0373(8) Uani 1 1 d . . .
N5 N 0.7036(4) 0.8054(3) 0.3046(2) 0.0397(10) Uani 1 1 d D . .
H5N H 0.779(3) 0.801(4) 0.325(3) 0.048 Uiso 1 1 d D . .
N6 N 0.6078(4) 0.7755(3) 0.2149(2) 0.0377(9) Uani 1 1 d D . .
H6N H 0.533(3) 0.800(4) 0.235(2) 0.045 Uiso 1 1 d D . .
N7 N 0.4640(4) 0.9284(3) 0.1203(2) 0.0375(10) Uani 1 1 d D . .
H7N H 0.507(4) 0.976(3) 0.124(3) 0.045 Uiso 1 1 d D . .
N8 N 0.2983(3) 1.0398(3) 0.1579(2) 0.0360(9) Uani 1 1 d D . .
H8N H 0.213(2) 1.056(4) 0.166(3) 0.043 Uiso 1 1 d D . .
C13 C 0.5270(5) 0.9565(5) 0.4111(3) 0.0553(15) Uani 1 1 d . . .
H13A H 0.4851 1.0130 0.3742 0.083 Uiso 1 1 calc R . .
H13B H 0.5637 0.9846 0.4434 0.083 Uiso 1 1 calc R . .
H13C H 0.4637 0.9163 0.4355 0.083 Uiso 1 1 calc R . .
C14 C 0.5959(5) 0.8626(4) 0.3287(3) 0.0385(11) Uani 1 1 d . . .
C15 C 0.7166(4) 0.7693(4) 0.2459(2) 0.0358(11) Uani 1 1 d . . .
C16 C 0.5978(4) 0.7583(4) 0.1497(3) 0.0356(11) Uani 1 1 d . . .
C17 C 0.6556(5) 0.6676(4) 0.1323(3) 0.0427(12) Uani 1 1 d . . .
H17 H 0.7058 0.6132 0.1648 0.051 Uiso 1 1 calc R . .
C18 C 0.6391(5) 0.6575(4) 0.0675(3) 0.0493(14) Uani 1 1 d . . .
H18 H 0.6790 0.5958 0.0554 0.059 Uiso 1 1 calc R . .
C19 C 0.5658(5) 0.7352(5) 0.0199(3) 0.0503(14) Uani 1 1 d . . .
H19 H 0.5562 0.7270 -0.0246 0.060 Uiso 1 1 calc R . .
C20 C 0.5065(5) 0.8244(5) 0.0366(3) 0.0462(13) Uani 1 1 d . . .
H20 H 0.4552 0.8779 0.0041 0.055 Uiso 1 1 calc R . .
C21 C 0.5225(4) 0.8355(4) 0.1016(3) 0.0371(11) Uani 1 1 d . . .
C22 C 0.3381(4) 0.9539(4) 0.1327(2) 0.0354(11) Uani 1 1 d . . .
C23 C 0.3746(4) 1.0941(4) 0.1796(2) 0.0350(11) Uani 1 1 d . . .
C24 C 0.3670(5) 1.2187(4) 0.2410(3) 0.0439(13) Uani 1 1 d . . .
H24A H 0.4288 1.1723 0.2744 0.066 Uiso 1 1 calc R . .
H24B H 0.3048 1.2631 0.2641 0.066 Uiso 1 1 calc R . .
H24C H 0.4127 1.2613 0.2043 0.066 Uiso 1 1 calc R . .
S5 S 1.00110(11) 0.12123(11) 0.20517(7) 0.0439(3) Uani 1 1 d . . .
S6 S 0.47628(11) 0.42859(10) 0.10354(6) 0.0396(3) Uani 1 1 d . . .
O9 O 0.7282(3) -0.0174(3) 0.11035(19) 0.0426(8) Uani 1 1 d . . .
O10 O 0.9144(3) -0.0844(3) 0.06306(17) 0.0382(8) Uani 1 1 d . . .
O11 O 0.8641(3) 0.2721(3) 0.02947(18) 0.0458(9) Uani 1 1 d . . .
O12 O 0.8031(3) 0.3903(3) -0.06950(17) 0.0439(9) Uani 1 1 d . . .
N9 N 0.9246(4) 0.0058(3) 0.1367(2) 0.0372(9) Uani 1 1 d D . .
H9N H 1.009(2) -0.019(4) 0.130(3) 0.045 Uiso 1 1 d D . .
N10 N 0.7651(4) 0.0945(3) 0.1958(2) 0.0324(9) Uani 1 1 d D . .
H10N H 0.708(4) 0.067(4) 0.180(2) 0.039 Uiso 1 1 d D . .
N11 N 0.7033(4) 0.3020(3) 0.1335(2) 0.0376(10) Uani 1 1 d D . .
H11N H 0.780(3) 0.271(4) 0.117(3) 0.045 Uiso 1 1 d D . .
N12 N 0.6727(4) 0.3898(3) 0.0206(2) 0.0367(9) Uani 1 1 d D . .
H12N H 0.623(4) 0.436(3) -0.012(2) 0.044 Uiso 1 1 d D . .
C25 C 0.8441(5) -0.1298(4) 0.0243(3) 0.0434(12) Uani 1 1 d . . .
H25A H 0.8035 -0.1823 0.0561 0.065 Uiso 1 1 calc R . .
H25B H 0.9035 -0.1614 -0.0071 0.065 Uiso 1 1 calc R . .
H25C H 0.7778 -0.0762 -0.0022 0.065 Uiso 1 1 calc R . .
C26 C 0.8441(4) -0.0324(4) 0.1040(2) 0.0347(11) Uani 1 1 d . . .
C27 C 0.8892(4) 0.0716(3) 0.1788(2) 0.0326(10) Uani 1 1 d . . .
C28 C 0.7169(4) 0.1649(4) 0.2371(2) 0.0316(10) Uani 1 1 d . . .
C29 C 0.7038(5) 0.1296(4) 0.3072(3) 0.0400(12) Uani 1 1 d . . .
H29 H 0.7311 0.0586 0.3288 0.048 Uiso 1 1 calc R . .
C30 C 0.6507(5) 0.1977(4) 0.3464(3) 0.0437(12) Uani 1 1 d . . .
H30 H 0.6402 0.1732 0.3948 0.052 Uiso 1 1 calc R . .
C31 C 0.6130(5) 0.3013(4) 0.3152(3) 0.0442(13) Uani 1 1 d . . .
H31 H 0.5761 0.3477 0.3422 0.053 Uiso 1 1 calc R . .
C32 C 0.6288(5) 0.3376(4) 0.2451(3) 0.0389(11) Uani 1 1 d . . .
H32 H 0.6045 0.4090 0.2238 0.047 Uiso 1 1 calc R . .
C33 C 0.6809(4) 0.2687(4) 0.2055(2) 0.0319(10) Uani 1 1 d . . .
C34 C 0.6248(4) 0.3691(3) 0.0873(2) 0.0325(10) Uani 1 1 d . . .
C35 C 0.7880(5) 0.3437(4) -0.0037(3) 0.0375(11) Uani 1 1 d . . .
C36 C 0.9185(5) 0.3469(4) -0.1034(3) 0.0477(14) Uani 1 1 d . . .
H36A H 0.9945 0.3507 -0.0804 0.072 Uiso 1 1 calc R . .
H36B H 0.9211 0.3859 -0.1517 0.072 Uiso 1 1 calc R . .
H36C H 0.9179 0.2749 -0.1011 0.072 Uiso 1 1 calc R . .
N100 N -0.0930(6) 0.4663(5) 0.0910(4) 0.090(2) Uani 1 1 d . . .
C100 C 0.0056(6) 0.4167(5) 0.0882(3) 0.0583(16) Uani 1 1 d . . .
C101 C 0.1300(6) 0.3545(5) 0.0839(4) 0.075(2) Uani 1 1 d . . .
H10A H 0.1511 0.3535 0.0359 0.112 Uiso 1 1 calc R . .
H10B H 0.1302 0.2842 0.1117 0.112 Uiso 1 1 calc R . .
H10C H 0.1941 0.3830 0.1011 0.112 Uiso 1 1 calc R . .
N200 N 1.1360(8) 0.4120(7) 0.2696(7) 0.148(4) Uani 1 1 d . . .
C200 C 1.0345(9) 0.3992(8) 0.2722(5) 0.099(3) Uani 1 1 d . . .
C201 C 0.9065(10) 0.3797(13) 0.2760(7) 0.171(6) Uani 1 1 d . . .
H20A H 0.9077 0.3069 0.2983 0.257 Uiso 1 1 calc R . .
H20B H 0.8735 0.3964 0.2295 0.257 Uiso 1 1 calc R . .
H20C H 0.8508 0.4223 0.3028 0.257 Uiso 1 1 calc R . .
N300 N 0.3176(15) 0.5007(14) 0.4040(7) 0.101(5) Uani 0.50 1 d P . .
C300 C 0.2991(16) 0.4281(14) 0.4258(12) 0.093(6) Uani 0.50 1 d P . .
C301 C 0.2758(14) 0.3229(11) 0.4656(12) 0.114(8) Uani 0.50 1 d P . .
H30A H 0.3468 0.2698 0.4563 0.171 Uiso 0.50 1 calc PR . .
H30B H 0.1949 0.3120 0.4513 0.171 Uiso 0.50 1 calc PR . .
H30C H 0.2705 0.3190 0.5149 0.171 Uiso 0.50 1 calc PR . .
O400 O 0.5517(10) 0.5451(6) 0.4040(5) 0.183(4) Uani 1 1 d . . .

loop_
_atom_site_aniso_label
_atom_site_aniso_U_11
_atom_site_aniso_U_22
_atom_site_aniso_U_33
_atom_site_aniso_U_23
_atom_site_aniso_U_13
_atom_site_aniso_U_12
S1 0.0301(6) 0.0612(9) 0.0512(8) -0.0318(7) 0.0036(5) -0.0083(6)
S2 0.0729(11) 0.0652(11) 0.0675(11) -0.0138(8) 0.0094(8) 0.0139(9)
O1 0.031(2) 0.075(3) 0.075(3) -0.048(2) 0.0022(18) -0.0097(18)
O2 0.0373(19) 0.058(2) 0.054(2) -0.0353(19) 0.0036(16) -0.0092(17)
O3 0.112(5) 0.075(4) 0.103(4) 0.014(3) -0.012(4) -0.044(4)
O4 0.186(7) 0.059(3) 0.100(4) -0.004(3) 0.008(4) -0.048(4)
N1 0.031(2) 0.048(3) 0.042(2) -0.024(2) 0.0021(17) -0.0121(19)
N2 0.025(2) 0.050(3) 0.042(2) -0.024(2) 0.0031(17) -0.0061(18)
N3 0.060(3) 0.046(3) 0.044(3) -0.007(2) 0.000(2) -0.013(2)
N4 0.101(5) 0.048(4) 0.086(4) -0.009(3) -0.007(4) -0.014(3)
C1 0.048(3) 0.078(5) 0.080(4) -0.056(4) 0.010(3) -0.002(3)
C2 0.034(3) 0.050(3) 0.046(3) -0.019(3) 0.002(2) -0.008(2)
C3 0.033(3) 0.042(3) 0.030(2) -0.013(2) 0.0000(19) -0.006(2)
C4 0.029(2) 0.046(3) 0.037(3) -0.021(2) -0.0025(19) -0.004(2)
C5 0.044(3) 0.048(3) 0.034(3) -0.011(2) 0.005(2) -0.015(2)
C6 0.051(3) 0.044(3) 0.055(3) -0.019(3) 0.007(3) -0.014(3)
C7 0.047(3) 0.055(3) 0.045(3) -0.028(3) 0.006(2) -0.017(3)
C8 0.048(3) 0.048(3) 0.032(3) -0.014(2) 0.000(2) -0.009(2)
C9 0.038(3) 0.041(3) 0.040(3) -0.012(2) -0.004(2) -0.006(2)
C10 0.111(6) 0.045(4) 0.033(3) -0.005(3) -0.011(3) -0.023(4)
C11 0.124(8) 0.062(5) 0.081(6) -0.015(4) -0.008(5) -0.027(5)
C12 0.240(14) 0.101(8) 0.092(7) -0.008(6) 0.028(8) -0.103(9)
S3 0.0281(6) 0.0741(10) 0.0504(8) -0.0331(7) 0.0013(5) -0.0010(6)
S4 0.0261(6) 0.0428(7) 0.0725(9) -0.0260(7) 0.0004(6) -0.0068(5)
O5 0.0283(18) 0.069(3) 0.056(2) -0.035(2) 0.0032(16) -0.0085(17)
O6 0.0323(18) 0.068(2) 0.046(2) -0.0312(19) 0.0053(15) -0.0109(17)
O7 0.0222(17) 0.055(2) 0.071(3) -0.034(2) 0.0049(16) -0.0086(15)
O8 0.0281(17) 0.0366(19) 0.049(2) -0.0170(16) 0.0014(14) -0.0041(14)
N5 0.030(2) 0.053(3) 0.039(2) -0.020(2) -0.0028(17) -0.0034(19)
N6 0.029(2) 0.046(3) 0.043(2) -0.021(2) 0.0063(18) -0.0081(18)
N7 0.026(2) 0.041(2) 0.051(2) -0.023(2) -0.0014(18) -0.0033(17)
N8 0.0190(18) 0.041(2) 0.053(3) -0.020(2) -0.0014(17) -0.0048(17)
C13 0.040(3) 0.078(4) 0.059(4) -0.041(3) 0.011(3) -0.012(3)
C14 0.033(3) 0.045(3) 0.043(3) -0.018(2) 0.006(2) -0.013(2)
C15 0.032(3) 0.042(3) 0.036(3) -0.014(2) -0.001(2) -0.009(2)
C16 0.023(2) 0.045(3) 0.045(3) -0.024(2) 0.002(2) -0.005(2)
C17 0.034(3) 0.041(3) 0.057(3) -0.022(3) 0.004(2) -0.008(2)
C18 0.043(3) 0.051(3) 0.067(4) -0.037(3) 0.014(3) -0.016(3)
C19 0.041(3) 0.065(4) 0.061(4) -0.041(3) 0.002(3) -0.016(3)
C20 0.034(3) 0.062(4) 0.052(3) -0.030(3) 0.000(2) -0.010(2)
C21 0.023(2) 0.043(3) 0.050(3) -0.023(2) 0.002(2) -0.005(2)
C22 0.027(2) 0.039(3) 0.041(3) -0.013(2) -0.002(2) -0.003(2)
C23 0.029(3) 0.035(3) 0.038(3) -0.010(2) 0.003(2) -0.001(2)
C24 0.036(3) 0.045(3) 0.060(3) -0.027(3) 0.003(2) -0.013(2)
S5 0.0261(6) 0.0528(8) 0.0616(8) -0.0300(7) 0.0000(5) -0.0076(5)
S6 0.0323(6) 0.0445(7) 0.0369(7) -0.0104(5) 0.0039(5) 0.0022(5)
O9 0.0236(17) 0.049(2) 0.061(2) -0.0276(18) -0.0002(15) -0.0032(15)
O10 0.0291(17) 0.043(2) 0.048(2) -0.0238(16) 0.0047(14) -0.0062(14)
O11 0.043(2) 0.045(2) 0.042(2) -0.0155(17) -0.0011(16) 0.0137(17)
O12 0.0390(19) 0.050(2) 0.0350(19) -0.0115(16) 0.0054(15) 0.0062(16)
N9 0.0224(19) 0.039(2) 0.055(3) -0.022(2) 0.0018(18) -0.0044(17)
N10 0.026(2) 0.029(2) 0.044(2) -0.0126(18) -0.0029(17) -0.0032(16)
N11 0.040(2) 0.035(2) 0.034(2) -0.0113(18) 0.0047(18) 0.0019(18)
N12 0.034(2) 0.039(2) 0.032(2) -0.0093(18) -0.0003(17) 0.0032(18)
C25 0.039(3) 0.045(3) 0.051(3) -0.023(3) -0.004(2) -0.004(2)
C26 0.032(3) 0.033(3) 0.039(3) -0.012(2) 0.003(2) -0.003(2)
C27 0.026(2) 0.031(3) 0.041(3) -0.011(2) -0.0001(19) -0.0039(19)
C28 0.023(2) 0.039(3) 0.037(3) -0.014(2) -0.0029(18) -0.0067(19)
C29 0.034(3) 0.041(3) 0.042(3) -0.010(2) -0.003(2) -0.002(2)
C30 0.045(3) 0.055(3) 0.032(3) -0.014(2) 0.001(2) -0.008(3)
C31 0.046(3) 0.049(3) 0.042(3) -0.022(3) -0.003(2) -0.004(2)
C32 0.041(3) 0.036(3) 0.041(3) -0.016(2) -0.005(2) -0.002(2)
C33 0.026(2) 0.038(3) 0.031(2) -0.010(2) -0.0008(18) -0.0014(19)
C34 0.035(3) 0.029(2) 0.036(3) -0.012(2) -0.003(2) -0.004(2)
C35 0.036(3) 0.040(3) 0.037(3) -0.017(2) 0.004(2) -0.001(2)
C36 0.041(3) 0.058(4) 0.040(3) -0.019(3) 0.011(2) 0.003(3)
N100 0.063(4) 0.075(4) 0.135(6) -0.040(4) -0.009(4) -0.005(3)
C100 0.055(4) 0.050(4) 0.075(4) -0.022(3) -0.009(3) -0.011(3)
C101 0.057(4) 0.066(4) 0.091(5) -0.013(4) -0.002(4) -0.001(3)
N200 0.073(5) 0.116(7) 0.278(13) -0.101(8) 0.018(7) -0.014(5)
C200 0.073(6) 0.121(8) 0.118(7) -0.054(6) 0.018(5) -0.032(5)
C201 0.098(8) 0.33(2) 0.149(10) -0.120(12) 0.027(7) -0.117(11)
N300 0.105(12) 0.111(13) 0.082(10) 0.004(9) -0.028(8) -0.034(10)
C300 0.073(11) 0.062(10) 0.155(18) -0.033(11) -0.050(11) -0.013(9)
C301 0.046(8) 0.060(9) 0.24(2) -0.043(12) -0.054(11) 0.003(7)
O400 0.221(10) 0.101(5) 0.167(8) -0.015(5) 0.011(7) 0.071(6)

loop_
_atom_type_symbol
_atom_type_description
_atom_type_scat_dispersion_real
_atom_type_scat_dispersion_imag
_atom_type_scat_source
C C 0.0181 0.0091 'International Tables Vol C Tables 4.2.6.8 and 6.1.1.4'
H H 0.0000 0.0000 'International Tables Vol C Tables 4.2.6.8 and 6.1.1.4'
N N 0.0311 0.0180 'International Tables Vol C Tables 4.2.6.8 and 6.1.1.4'
O O 0.0492 0.0322 'International Tables Vol C Tables 4.2.6.8 and 6.1.1.4'
S S 0.3331 0.5567 'International Tables Vol C Tables 4.2.6.8 and 6.1.1.4'

loop_
_geom_angle_atom_site_label_1
_geom_angle_atom_site_label_2
_geom_angle_atom_site_label_3
_geom_angle
_geom_angle_site_symmetry_1
_geom_angle_site_symmetry_3
_geom_angle_publ_flag
C2 O2 C1 115.7(4) . . ?
C11 O4 C12 116.0(9) . . ?
C2 N1 C3 126.7(4) . . ?
C3 N2 C4 122.5(4) . . ?
C10 N3 C9 122.4(5) . . ?
C11 N4 C10 128.1(7) . . ?
O1 C2 O2 125.3(5) . . ?
O1 C2 N1 125.4(5) . . ?
O2 C2 N1 109.2(4) . . ?
N2 C3 N1 117.2(4) . . ?
N2 C3 S1 123.8(4) . . ?
N1 C3 S1 119.0(4) . . ?
C9 C4 C5 120.3(4) . . ?
C9 C4 N2 120.4(5) . . ?
C5 C4 N2 119.3(4) . . ?
C4 C5 C6 119.9(5) . . ?
C7 C6 C5 119.9(5) . . ?
C6 C7 C8 120.4(5) . . ?
C7 C8 C9 119.7(5) . . ?
C4 C9 C8 119.8(5) . . ?
C4 C9 N3 121.1(4) . . ?
C8 C9 N3 119.1(5) . . ?
N4 C10 N3 114.7(7) . . ?
N4 C10 S2 120.3(6) . . ?
N3 C10 S2 125.0(5) . . ?
O3 C11 N4 128.0(8) . . ?
O3 C11 O4 121.3(10) . . ?
N4 C11 O4 110.6(9) . . ?
C14 O6 C13 115.3(4) . . ?
C23 O8 C24 115.5(4) . . ?
C14 N5 C15 128.2(4) . . ?
C15 N6 C16 126.3(4) . . ?
C22 N7 C21 123.1(4) . . ?
C23 N8 C22 127.3(4) . . ?
O5 C14 O6 125.7(4) . . ?
O5 C14 N5 125.7(5) . . ?
O6 C14 N5 108.6(4) . . ?
N6 C15 N5 116.2(4) . . ?
N6 C15 S3 125.6(4) . . ?
N5 C15 S3 118.2(3) . . ?
C21 C16 C17 118.9(5) . . ?
C21 C16 N6 117.5(4) . . ?
C17 C16 N6 123.5(5) . . ?
C18 C17 C16 119.3(5) . . ?
C19 C18 C17 121.2(5) . . ?
C20 C19 C18 120.2(5) . . ?
C19 C20 C21 119.1(5) . . ?
C20 C21 C16 121.3(4) . . ?
C20 C21 N7 120.6(5) . . ?
C16 C21 N7 118.1(4) . . ?
N7 C22 N8 116.1(4) . . ?
N7 C22 S4 124.6(4) . . ?
N8 C22 S4 119.3(3) . . ?
O7 C23 O8 125.3(5) . . ?
O7 C23 N8 126.2(4) . . ?
O8 C23 N8 108.5(4) . . ?
C26 O10 C25 115.8(4) . . ?
C35 O12 C36 115.3(4) . . ?
C26 N9 C27 127.1(4) . . ?
C27 N10 C28 122.5(4) . . ?
C34 N11 C33 127.7(4) . . ?
C35 N12 C34 127.3(4) . . ?
O9 C26 O10 126.0(4) . . ?
O9 C26 N9 125.3(4) . . ?
O10 C26 N9 108.6(4) . . ?
N10 C27 N9 117.7(4) . . ?
N10 C27 S5 122.7(4) . . ?
N9 C27 S5 119.6(3) . . ?
C29 C28 C33 120.4(4) . . ?
C29 C28 N10 120.3(4) . . ?
C33 C28 N10 119.3(4) . . ?
C28 C29 C30 119.9(5) . . ?
C31 C30 C29 120.1(5) . . ?
C32 C31 C30 120.2(5) . . ?
C31 C32 C33 119.6(5) . . ?
C28 C33 C32 119.8(4) . . ?
C28 C33 N11 118.1(4) . . ?
C32 C33 N11 122.1(4) . . ?
N11 C34 N12 115.6(4) . . ?
N11 C34 S6 125.7(4) . . ?
N12 C34 S6 118.7(3) . . ?
O11 C35 O12 125.3(4) . . ?
O11 C35 N12 125.8(5) . . ?
O12 C35 N12 108.8(4) . . ?
N100 C100 C101 179.4(8) . . ?
N200 C200 C201 178.3(12) . . ?
N300 C300 C301 173(2) . . ?

loop_
_geom_bond_atom_site_label_1
_geom_bond_atom_site_label_2
_geom_bond_distance
_geom_bond_site_symmetry_2
_geom_bond_publ_flag
S1 C3 1.671(5) . ?
S2 C10 1.605(8) . ?
O1 C2 1.209(6) . ?
O2 C2 1.334(6) . ?
O2 C1 1.446(6) . ?
O3 C11 1.223(11) . ?
O4 C11 1.369(10) . ?
O4 C12 1.475(13) . ?
N1 C2 1.376(6) . ?
N1 C3 1.376(6) . ?
N2 C3 1.327(6) . ?
N2 C4 1.437(6) . ?
N3 C10 1.388(8) . ?
N3 C9 1.429(7) . ?
N4 C11 1.328(11) . ?
N4 C10 1.366(9) . ?
C4 C9 1.375(7) . ?
C4 C5 1.377(7) . ?
C5 C6 1.388(7) . ?
C6 C7 1.373(8) . ?
C7 C8 1.377(8) . ?
C8 C9 1.394(7) . ?
S3 C15 1.668(5) . ?
S4 C22 1.664(5) . ?
O5 C14 1.206(6) . ?
O6 C14 1.329(6) . ?
O6 C13 1.451(6) . ?
O7 C23 1.202(6) . ?
O8 C23 1.333(5) . ?
O8 C24 1.446(6) . ?
N5 C14 1.382(6) . ?
N5 C15 1.386(6) . ?
N6 C15 1.337(6) . ?
N6 C16 1.413(6) . ?
N7 C22 1.334(6) . ?
N7 C21 1.432(6) . ?
N8 C23 1.376(6) . ?
N8 C22 1.382(6) . ?
C16 C21 1.390(7) . ?
C16 C17 1.391(7) . ?
C17 C18 1.381(8) . ?
C18 C19 1.378(8) . ?
C19 C20 1.371(7) . ?
C20 C21 1.386(7) . ?
S5 C27 1.672(5) . ?
S6 C34 1.672(5) . ?
O9 C26 1.209(5) . ?
O10 C26 1.323(5) . ?
O10 C25 1.451(6) . ?
O11 C35 1.215(6) . ?
O12 C35 1.326(6) . ?
O12 C36 1.454(5) . ?
N9 C26 1.379(6) . ?
N9 C27 1.379(6) . ?
N10 C27 1.331(6) . ?
N10 C28 1.431(6) . ?
N11 C34 1.328(6) . ?
N11 C33 1.419(6) . ?
N12 C35 1.376(6) . ?
N12 C34 1.380(6) . ?
C28 C29 1.375(7) . ?
C28 C33 1.385(7) . ?
C29 C30 1.388(7) . ?
C30 C31 1.383(8) . ?
C31 C32 1.380(7) . ?
C32 C33 1.398(6) . ?
N100 C100 1.133(8) . ?
C100 C101 1.429(9) . ?
N200 C200 1.125(11) . ?
C200 C201 1.435(13) . ?
N300 C300 1.031(19) . ?
C300 C301 1.52(3) . ?

loop_
_geom_hbond_atom_site_label_D
_geom_hbond_atom_site_label_H
_geom_hbond_atom_site_label_A
_geom_hbond_distance_DH
_geom_hbond_distance_HA
_geom_hbond_distance_DA
_geom_hbond_angle_DHA
_geom_hbond_site_symmetry_A
N1 H1N S3 0.90(2) 2.59(2) 3.464(4) 165(5) 1_455
N2 H2N O1 0.90(2) 1.96(4) 2.662(5) 133(4) .
N2 H2N O5 0.90(2) 2.53(4) 3.235(5) 136(4) .
N3 H3N O3 0.91(2) 2.04(5) 2.669(7) 125(5) .
N4 H4N O400 0.92(2) 1.94(2) 2.859(10) 175(7) 2_666
N5 H5N S1 0.90(2) 2.45(3) 3.294(4) 156(5) 1_655
N6 H6N O5 0.90(2) 2.03(4) 2.722(5) 133(4) .
N6 H6N O1 0.90(2) 2.46(4) 3.163(6) 136(4) .
N7 H7N O7 0.90(2) 1.95(4) 2.690(5) 139(5) .
N7 H7N O9 0.90(2) 2.36(4) 3.034(5) 131(4) 1_565
N8 H8N S5 0.90(2) 2.41(2) 3.283(4) 166(4) 1_465
N9 H9N S4 0.90(2) 2.44(2) 3.334(4) 172(5) 1_645
N10 H10N O9 0.904(19) 2.01(4) 2.695(5) 132(4) .
N10 H10N O7 0.904(19) 2.31(4) 3.050(5) 139(4) 1_545
N11 H11N O11 0.92(2) 1.91(4) 2.665(5) 138(5) .
N12 H12N S6 0.90(2) 2.38(2) 3.268(4) 170(5) 2_665

loop_
_geom_torsion_atom_site_label_1
_geom_torsion_atom_site_label_2
_geom_torsion_atom_site_label_3
_geom_torsion_atom_site_label_4
_geom_torsion
_geom_torsion_site_symmetry_1
_geom_torsion_site_symmetry_2
_geom_torsion_site_symmetry_3
_geom_torsion_site_symmetry_4
_geom_torsion_publ_flag
C1 O2 C2 O1 -1.4(8) . . . . ?
C1 O2 C2 N1 179.0(5) . . . . ?
C3 N1 C2 O1 -4.0(9) . . . . ?
C3 N1 C2 O2 175.6(5) . . . . ?
C4 N2 C3 N1 -179.5(4) . . . . ?
C4 N2 C3 S1 -0.9(7) . . . . ?
C2 N1 C3 N2 3.8(8) . . . . ?
C2 N1 C3 S1 -174.9(4) . . . . ?
C3 N2 C4 C9 78.5(6) . . . . ?
C3 N2 C4 C5 -102.4(6) . . . . ?
C9 C4 C5 C6 0.1(8) . . . . ?
N2 C4 C5 C6 -178.9(5) . . . . ?
C4 C5 C6 C7 -0.6(8) . . . . ?
C5 C6 C7 C8 0.0(8) . . . . ?
C6 C7 C8 C9 1.1(8) . . . . ?
C5 C4 C9 C8 0.9(7) . . . . ?
N2 C4 C9 C8 179.9(4) . . . . ?
C5 C4 C9 N3 177.8(5) . . . . ?
N2 C4 C9 N3 -3.2(7) . . . . ?
C7 C8 C9 C4 -1.5(8) . . . . ?
C7 C8 C9 N3 -178.4(5) . . . . ?
C10 N3 C9 C4 76.6(7) . . . . ?
C10 N3 C9 C8 -106.5(6) . . . . ?
C11 N4 C10 N3 9.4(10) . . . . ?
C11 N4 C10 S2 -172.4(7) . . . . ?
C9 N3 C10 N4 -178.7(5) . . . . ?
C9 N3 C10 S2 3.2(8) . . . . ?
C10 N4 C11 O3 -9.1(15) . . . . ?
C10 N4 C11 O4 173.5(7) . . . . ?
C12 O4 C11 O3 0.7(12) . . . . ?
C12 O4 C11 N4 178.3(7) . . . . ?
C13 O6 C14 O5 -2.7(8) . . . . ?
C13 O6 C14 N5 176.8(4) . . . . ?
C15 N5 C14 O5 6.4(9) . . . . ?
C15 N5 C14 O6 -173.0(5) . . . . ?
C16 N6 C15 N5 170.0(5) . . . . ?
C16 N6 C15 S3 -9.6(8) . . . . ?
C14 N5 C15 N6 -12.1(8) . . . . ?
C14 N5 C15 S3 167.5(4) . . . . ?
C15 N6 C16 C21 -125.9(5) . . . . ?
C15 N6 C16 C17 56.3(7) . . . . ?
C21 C16 C17 C18 1.4(7) . . . . ?
N6 C16 C17 C18 179.2(5) . . . . ?
C16 C17 C18 C19 -0.5(8) . . . . ?
C17 C18 C19 C20 -0.6(9) . . . . ?
C18 C19 C20 C21 0.6(8) . . . . ?
C19 C20 C21 C16 0.4(8) . . . . ?
C19 C20 C21 N7 178.8(5) . . . . ?
C17 C16 C21 C20 -1.4(7) . . . . ?
N6 C16 C21 C20 -179.3(5) . . . . ?
C17 C16 C21 N7 -179.9(4) . . . . ?
N6 C16 C21 N7 2.2(7) . . . . ?
C22 N7 C21 C20 72.8(7) . . . . ?
C22 N7 C21 C16 -108.7(5) . . . . ?
C21 N7 C22 N8 172.8(4) . . . . ?
C21 N7 C22 S4 -7.3(7) . . . . ?
C23 N8 C22 N7 -8.7(7) . . . . ?
C23 N8 C22 S4 171.3(4) . . . . ?
C24 O8 C23 O7 -2.6(7) . . . . ?
C24 O8 C23 N8 177.1(4) . . . . ?
C22 N8 C23 O7 11.3(8) . . . . ?
C22 N8 C23 O8 -168.5(5) . . . . ?
C25 O10 C26 O9 -2.1(7) . . . . ?
C25 O10 C26 N9 -179.8(4) . . . . ?
C27 N9 C26 O9 -3.9(8) . . . . ?
C27 N9 C26 O10 173.8(5) . . . . ?
C28 N10 C27 N9 -177.6(4) . . . . ?
C28 N10 C27 S5 1.2(7) . . . . ?
C26 N9 C27 N10 6.8(7) . . . . ?
C26 N9 C27 S5 -171.9(4) . . . . ?
C27 N10 C28 C29 -92.9(6) . . . . ?
C27 N10 C28 C33 88.6(5) . . . . ?
C33 C28 C29 C30 1.9(7) . . . . ?
N10 C28 C29 C30 -176.6(4) . . . . ?
C28 C29 C30 C31 -1.1(8) . . . . ?
C29 C30 C31 C32 -0.4(8) . . . . ?
C30 C31 C32 C33 1.2(8) . . . . ?
C29 C28 C33 C32 -1.1(7) . . . . ?
N10 C28 C33 C32 177.4(4) . . . . ?
C29 C28 C33 N11 176.4(4) . . . . ?
N10 C28 C33 N11 -5.1(6) . . . . ?
C31 C32 C33 C28 -0.5(7) . . . . ?
C31 C32 C33 N11 -177.8(5) . . . . ?
C34 N11 C33 C28 137.2(5) . . . . ?
C34 N11 C33 C32 -45.4(7) . . . . ?
C33 N11 C34 N12 178.2(4) . . . . ?
C33 N11 C34 S6 -2.0(7) . . . . ?
C35 N12 C34 N11 4.8(7) . . . . ?
C35 N12 C34 S6 -175.1(4) . . . . ?
C36 O12 C35 O11 2.8(7) . . . . ?
C36 O12 C35 N12 -177.3(4) . . . . ?
C34 N12 C35 O11 4.7(8) . . . . ?
C34 N12 C35 O12 -175.3(4) . . . . ?
